data_4037617
loop_
_publ_author_name
'Bugera, Maksym'
'Trofymchuk, Serhii'
'Tarasenko, Karen'
'Zaporozhets, Olga'
'Pustovit, Yurii'
'Mykhailiuk, Pavel K.'

_publ_section_title
;
 Deoxofluorination of Aliphatic Carboxylic Acids: a Route to
 Trifluoromethyl-Substituted Derivatives.
;
_journal_name_full 'The Journal of organic chemistry'
_journal_paper_doi 10.1021/acs.joc.9b02596
_journal_year 2019
_chemical_absolute_configuration ad
_chemical_formula_moiety 'K(ClO4)5, 4(C6 H11 F3 N), 1.26 (H2 O)'
_chemical_formula_sum 'C24 H46.52 Cl5 F12 K N4 O21.27'
_chemical_formula_weight 1175.84
_space_group_crystal_system monoclinic
_space_group_IT_number 5
_space_group_name_Hall 'C 2y'
_space_group_name_H-M_alt 'C 1 2 1'
_atom_sites_solution_hydrogens mixed
_audit_creation_method SHELXL-2016/4
_cell_angle_alpha 90
_cell_angle_beta 130.76
_cell_angle_gamma 90
_cell_formula_units_Z 2
_cell_length_a 23.336(8)
_cell_length_b 7.0039(17)
_cell_length_c 17.870(6)
_cell_measurement_reflns_used 566
_cell_measurement_temperature 123(2)
_cell_measurement_theta_max 19.23
_cell_measurement_theta_min 2.30
_cell_volume 2212.3(12)
_computing_cell_refinement 'Bruker SMART'
_computing_data_collection 'Bruker SMART'
_computing_data_reduction 'Bruker SAINT'
_computing_molecular_graphics 'Bruker SHELXTL'
_computing_publication_material 'Bruker SHELXTL'
_computing_structure_refinement 'SHELXL-2016/4 (Sheldrick, 2016)'
_computing_structure_solution 'Bruker SHELXTL'
_diffrn_ambient_temperature 123(2)
_diffrn_measured_fraction_theta_full 1.000
_diffrn_measured_fraction_theta_max 1.000
_diffrn_measurement_device_type 'CCD area detector'
_diffrn_measurement_method 'phi and omega scans'
_diffrn_radiation_monochromator graphite
_diffrn_radiation_source 'sealed tube'
_diffrn_radiation_type MoK\a
_diffrn_radiation_wavelength 0.71073
_diffrn_reflns_av_R_equivalents 0.0695
_diffrn_reflns_av_unetI/netI 0.0892
_diffrn_reflns_Laue_measured_fraction_full 1.000
_diffrn_reflns_Laue_measured_fraction_max 1.000
_diffrn_reflns_limit_h_max 27
_diffrn_reflns_limit_h_min -20
_diffrn_reflns_limit_k_max 8
_diffrn_reflns_limit_k_min -8
_diffrn_reflns_limit_l_max 17
_diffrn_reflns_limit_l_min -21
_diffrn_reflns_number 10320
_diffrn_reflns_point_group_measured_fraction_full 0.982
_diffrn_reflns_point_group_measured_fraction_max 0.982
_diffrn_reflns_theta_full 25.018
_diffrn_reflns_theta_max 25.018
_diffrn_reflns_theta_min 1.745
_exptl_absorpt_coefficient_mu 0.554
_exptl_absorpt_correction_T_max 0.97
_exptl_absorpt_correction_T_min 0.56
_exptl_absorpt_correction_type numerical
_exptl_absorpt_process_details SADABS
_exptl_crystal_colour colourless
_exptl_crystal_density_diffrn 1.765
_exptl_crystal_description needle
_exptl_crystal_F_000 1201
_exptl_crystal_size_max 0.500
_exptl_crystal_size_mid 0.100
_exptl_crystal_size_min 0.060
_refine_diff_density_max 1.442
_refine_diff_density_min -1.080
_refine_diff_density_rms 0.102
_refine_ls_abs_structure_details
;
 Flack x determined using 1029 quotients [(I+)-(I-)]/[(I+)+(I-)]
 (Parsons, Flack and Wagner, Acta Cryst. B69 (2013) 249-259).
;
_refine_ls_abs_structure_Flack 0.00(9)
_refine_ls_extinction_method none
_refine_ls_goodness_of_fit_ref 1.072
_refine_ls_hydrogen_treatment mixed
_refine_ls_matrix_type full
_refine_ls_number_parameters 360
_refine_ls_number_reflns 3857
_refine_ls_number_restraints 15
_refine_ls_restrained_S_all 1.084
_refine_ls_R_factor_all 0.0948
_refine_ls_R_factor_gt 0.0755
_refine_ls_shift/su_max 0.030
_refine_ls_shift/su_mean 0.002
_refine_ls_structure_factor_coef Fsqd
_refine_ls_weighting_details 'w=1/[\s^2^(Fo^2^)+(0.1177P)^2^+2.8865P] where P=(Fo^2^+2Fc^2^)/3'
_refine_ls_weighting_scheme calc
_refine_ls_wR_factor_gt 0.1904
_refine_ls_wR_factor_ref 0.2064
_reflns_Friedel_coverage 0.803
_reflns_Friedel_fraction_full 0.960
_reflns_Friedel_fraction_max 0.960
_reflns_number_gt 3086
_reflns_number_total 3857
_reflns_threshold_expression 'I > 2\s(I)'
_cod_data_source_file jo9b02596_si_003.cif
_cod_data_source_block xr33
_cod_original_cell_volume 2212.2(12)
_cod_original_sg_symbol_H-M 'C 2'
_cod_database_code 4037617
_shelx_shelxl_version_number 2016/4
_shelx_space_group_comment
;
The symmetry employed for this shelxl refinement is uniquely defined
by the following loop, which should always be used as a source of
symmetry information in preference to the above space-group names.
They are only intended as comments.
;
_shelx_estimated_absorpt_t_min 0.769
_shelx_estimated_absorpt_t_max 0.967

loop_
_space_group_symop_operation_xyz
'x, y, z'
'-x, y, -z'
'x+1/2, y+1/2, z'
'-x+1/2, y+1/2, -z'

loop_
_atom_site_label
_atom_site_type_symbol
_atom_site_fract_x
_atom_site_fract_y
_atom_site_fract_z
_atom_site_U_iso_or_equiv
_atom_site_adp_type
_atom_site_occupancy
_atom_site_site_symmetry_order
_atom_site_calc_flag
_atom_site_refinement_flags_posn
_atom_site_refinement_flags_adp
_atom_site_refinement_flags_occupancy
_atom_site_disorder_assembly
_atom_site_disorder_group
K1 K 0.000000 -0.0159(4) 0.000000 0.0265(7) Uani 1 2 d S T P A .
CL1 Cl 0.12179(12) -0.0799(4) 0.25958(15) 0.0296(6) Uani 1 1 d . . . . .
O1A O 0.1439(6) -0.2567(17) 0.3040(8) 0.044(3) Uani 0.718(10) 1 d . . P A 1
O2A O 0.1427(5) -0.0581(14) 0.1981(6) 0.034(2) Uani 0.718(10) 1 d . . P A 1
O3A O 0.0399(5) -0.0609(14) 0.1942(6) 0.035(2) Uani 0.718(10) 1 d . . P A 1
O4A O 0.1552(6) 0.0761(19) 0.3283(8) 0.051(3) Uani 0.718(10) 1 d . . P A 1
O1B O 0.198(2) -0.079(7) 0.347(3) 0.085(11) Uiso 0.282(10) 1 d . . P A 2
O2B O 0.1030(16) -0.242(5) 0.200(2) 0.054(8) Uiso 0.282(10) 1 d . . P A 2
O3B O 0.0979(15) 0.087(5) 0.211(2) 0.051(8) Uiso 0.282(10) 1 d . . P A 2
O4B O 0.078(2) -0.128(6) 0.294(3) 0.089(13) Uiso 0.282(10) 1 d . . P A 2
CL2 Cl 0.000000 0.4780(4) 0.000000 0.0188(6) Uani 1 2 d DS T P . .
O6A O 0.0543(5) 0.3594(13) 0.0074(7) 0.024(3) Uani 0.631(14) 1 d D . P A 3
O5A O -0.0391(5) 0.5943(13) -0.0861(6) 0.022(3) Uani 0.631(14) 1 d D . P A 3
O6B O 0.0505(8) 0.601(2) 0.0020(12) 0.028(5) Uiso 0.369(14) 1 d D . P A 4
O5B O 0.0427(8) 0.369(2) 0.0879(9) 0.024(5) Uiso 0.369(14) 1 d D . P A 4
CL3A Cl 0.1726(5) -0.0332(12) 0.0139(6) 0.062(2) Uani 0.631(10) 1 d D . P A 5
O7A O 0.1240(6) -0.1274(17) 0.0108(8) 0.039(3) Uani 0.631(10) 1 d D . P A 5
O8A O 0.1442(10) 0.079(2) -0.0735(9) 0.078(6) Uani 0.631(10) 1 d D . P A 5
O9A O 0.2270(9) 0.086(2) 0.1024(9) 0.080(6) Uani 0.631(10) 1 d D . P A 5
O10A O 0.2242(8) -0.155(2) 0.0220(10) 0.062(2) Uani 0.631(10) 1 d D . P A 5
O11A O 0.1864(6) 0.4782(17) 0.0180(8) 0.029(2) Uani 0.631(10) 1 d D . P A 5
H11O H 0.189(10) 0.362(5) 0.020(13) 0.035 Uiso 0.631(10) 1 d D U P A 5
H12O H 0.218(7) 0.53(2) 0.022(12) 0.035 Uiso 0.631(10) 1 d D U P A 5
CL3B Cl 0.1626(5) 0.049(2) 0.0107(6) 0.039(3) Uani 0.369(10) 1 d D . P A 6
O7B O 0.0867(11) -0.023(4) -0.0732(16) 0.069(7) Uiso 0.369(10) 1 d D . P A 6
O8B O 0.1657(16) -0.009(5) 0.0902(18) 0.087(9) Uiso 0.369(10) 1 d D . P A 6
O9B O 0.1245(17) 0.215(4) 0.009(2) 0.094(10) Uiso 0.369(10) 1 d D . P A 6
O10B O 0.194(3) 0.107(7) -0.028(3) 0.129(15) Uiso 0.369(10) 1 d D . P A 6
F4 F 0.3505(4) 0.3123(13) 0.2867(6) 0.075(2) Uani 1 1 d . . . . .
F5 F 0.3278(5) 0.1097(11) 0.3563(7) 0.080(3) Uani 1 1 d . . . . .
F6 F 0.4182(4) 0.3121(13) 0.4457(6) 0.076(3) Uani 1 1 d . . . . .
F1 F 0.4127(5) 0.7945(19) 0.2678(8) 0.112(4) Uani 1 1 d . . . . .
F2 F 0.5093(8) 0.6047(13) 0.3386(8) 0.114(4) Uani 1 1 d . . . . .
F3 F 0.5050(5) 0.7984(16) 0.4281(6) 0.095(3) Uani 1 1 d . . . . .
N1 N 0.4574(5) 1.0755(13) 0.1647(6) 0.040(2) Uani 1 1 d . . . . .
H1N H 0.484738 1.158914 0.159805 0.048 Uiso 1 1 calc R U . . .
H2N H 0.416588 1.037345 0.102645 0.048 Uiso 1 1 calc R U . . .
N2 N 0.2032(4) 0.5718(14) 0.1856(6) 0.038(2) Uani 1 1 d . . . . .
H3N H 0.187424 0.530242 0.126549 0.046 Uiso 1 1 calc R U . . .
H4N H 0.166651 0.649503 0.173539 0.046 Uiso 1 1 calc R U . . .
C1 C 0.5054(6) 0.9051(16) 0.2255(7) 0.036(2) Uani 1 1 d . . . . .
H1A H 0.551818 0.902391 0.234090 0.043 Uiso 1 1 calc R U . . .
H1B H 0.476955 0.785253 0.192838 0.043 Uiso 1 1 calc R U . . .
C2 C 0.4996(8) 1.1326(19) 0.3228(9) 0.054(3) Uani 1 1 d . . . . .
H2A H 0.483925 1.142576 0.362444 0.065 Uiso 1 1 calc R U . . .
H2B H 0.540738 1.225501 0.348381 0.065 Uiso 1 1 calc R U . . .
C3 C 0.5259(6) 0.9267(16) 0.3265(8) 0.038(2) Uani 1 1 d . . . . .
C4 C 0.4320(7) 1.170(2) 0.2126(8) 0.058(4) Uani 1 1 d . . . . .
H3A H 0.385059 1.110835 0.192048 0.069 Uiso 1 1 calc R U . . .
H3B H 0.423625 1.307972 0.197723 0.069 Uiso 1 1 calc R U . . .
C5 C 0.6111(6) 0.912(2) 0.4128(8) 0.052(3) Uani 1 1 d . . . . .
H5A H 0.637333 1.008341 0.404748 0.078 Uiso 1 1 calc R U . . .
H5B H 0.621863 0.935175 0.475005 0.078 Uiso 1 1 calc R U . . .
H5C H 0.628797 0.784744 0.413860 0.078 Uiso 1 1 calc R U . . .
C6 C 0.4883(9) 0.784(3) 0.3401(11) 0.079(5) Uani 1 1 d . . . . .
C7 C 0.2141(5) 0.4040(17) 0.2460(7) 0.036(2) Uani 1 1 d . . . . .
H7A H 0.211141 0.282989 0.214911 0.043 Uiso 1 1 calc R U . . .
H7B H 0.174922 0.402464 0.252090 0.043 Uiso 1 1 calc R U . . .
C8 C 0.2941(5) 0.4290(15) 0.3491(6) 0.031(2) Uani 1 1 d . . . . .
C9 C 0.3143(6) 0.6356(17) 0.3466(8) 0.042(3) Uani 1 1 d . . . . .
H9A H 0.369720 0.649972 0.388154 0.051 Uiso 1 1 calc R U . . .
H9B H 0.296794 0.723474 0.371472 0.051 Uiso 1 1 calc R U . . .
C10 C 0.2737(7) 0.6798(18) 0.2374(9) 0.056(4) Uani 1 1 d . . . . .
H10A H 0.263816 0.818171 0.223333 0.067 Uiso 1 1 calc R U . . .
H10B H 0.303420 0.634177 0.219287 0.067 Uiso 1 1 calc R U . . .
C11 C 0.2928(6) 0.4020(19) 0.4317(7) 0.044(3) Uani 1 1 d . . . . .
H11A H 0.257483 0.493522 0.423993 0.066 Uiso 1 1 calc R U . . .
H11B H 0.276388 0.271731 0.429443 0.066 Uiso 1 1 calc R U . . .
H11C H 0.343609 0.423239 0.495323 0.066 Uiso 1 1 calc R U . . .
C12 C 0.3483(7) 0.289(2) 0.3604(9) 0.053(3) Uani 1 1 d . . . . .

loop_
_atom_site_aniso_label
_atom_site_aniso_U_11
_atom_site_aniso_U_22
_atom_site_aniso_U_33
_atom_site_aniso_U_23
_atom_site_aniso_U_13
_atom_site_aniso_U_12
K1 0.0324(14) 0.0194(13) 0.0302(14) 0.000 0.0216(12) 0.000
CL1 0.0315(11) 0.0300(12) 0.0291(11) -0.0023(10) 0.0206(10) -0.0032(9)
O1A 0.047(6) 0.037(6) 0.047(6) 0.012(6) 0.030(5) 0.002(5)
O2A 0.044(5) 0.039(6) 0.033(5) -0.002(4) 0.032(4) -0.007(4)
O3A 0.029(4) 0.033(6) 0.042(5) -0.002(4) 0.023(4) 0.006(4)
O4A 0.054(7) 0.068(8) 0.037(6) -0.026(6) 0.032(5) -0.022(6)
CL2 0.0213(13) 0.0156(13) 0.0211(13) 0.000 0.0145(11) 0.000
O6A 0.021(5) 0.026(6) 0.027(5) 0.002(4) 0.017(4) 0.008(4)
O5A 0.026(5) 0.021(6) 0.018(5) 0.008(4) 0.014(4) 0.001(4)
CL3A 0.072(4) 0.064(5) 0.053(3) 0.008(3) 0.042(3) 0.037(3)
O7A 0.035(6) 0.049(8) 0.031(6) 0.002(5) 0.021(5) 0.006(5)
O8A 0.089(12) 0.083(12) 0.032(7) 0.003(8) 0.027(8) -0.045(10)
O9A 0.082(11) 0.068(11) 0.044(8) -0.001(8) 0.020(8) -0.047(9)
O10A 0.072(4) 0.064(5) 0.053(3) 0.008(3) 0.042(3) 0.037(3)
O11A 0.034(5) 0.027(6) 0.028(5) -0.003(5) 0.021(5) 0.001(5)
CL3B 0.023(4) 0.080(8) 0.017(3) 0.003(5) 0.014(3) 0.010(5)
F4 0.076(5) 0.102(7) 0.083(5) -0.011(5) 0.069(5) 0.012(4)
F5 0.075(5) 0.043(5) 0.102(6) -0.005(5) 0.048(5) 0.018(4)
F6 0.038(4) 0.107(7) 0.066(5) 0.004(4) 0.026(4) 0.019(4)
F1 0.071(6) 0.157(11) 0.118(7) -0.014(7) 0.065(6) -0.050(6)
F2 0.230(13) 0.041(6) 0.143(9) -0.007(6) 0.154(10) -0.038(7)
F3 0.113(7) 0.141(10) 0.086(6) 0.013(6) 0.090(6) -0.001(6)
N1 0.040(5) 0.043(5) 0.042(5) 0.001(4) 0.029(4) 0.000(4)
N2 0.031(4) 0.056(6) 0.028(4) -0.002(4) 0.020(4) -0.009(4)
C1 0.054(6) 0.029(5) 0.039(5) -0.005(5) 0.037(5) 0.002(5)
C2 0.070(8) 0.055(7) 0.045(7) 0.017(6) 0.040(7) 0.030(7)
C3 0.052(6) 0.032(6) 0.047(6) -0.007(5) 0.039(5) 0.001(5)
C4 0.058(8) 0.087(11) 0.035(6) 0.009(6) 0.034(6) 0.036(6)
C5 0.042(6) 0.054(7) 0.060(7) 0.014(7) 0.033(6) 0.002(6)
C6 0.085(11) 0.110(15) 0.075(10) -0.023(10) 0.067(10) -0.041(10)
C7 0.028(5) 0.038(5) 0.034(5) -0.007(5) 0.017(4) -0.004(5)
C8 0.026(4) 0.033(5) 0.031(5) 0.001(4) 0.017(4) 0.002(4)
C9 0.036(6) 0.053(7) 0.029(6) -0.005(5) 0.018(5) -0.015(5)
C10 0.043(7) 0.063(10) 0.048(7) 0.017(6) 0.024(6) -0.010(5)
C11 0.048(6) 0.056(7) 0.041(6) 0.010(6) 0.035(5) 0.009(6)
C12 0.041(7) 0.060(9) 0.051(8) -0.002(6) 0.026(6) 0.008(6)

loop_
_atom_type_symbol
_atom_type_description
_atom_type_scat_dispersion_real
_atom_type_scat_dispersion_imag
_atom_type_scat_source
C C 0.0033 0.0016 'International Tables Vol C Tables 4.2.6.8 and 6.1.1.4'
H H 0.0000 0.0000 'International Tables Vol C Tables 4.2.6.8 and 6.1.1.4'
N N 0.0061 0.0033 'International Tables Vol C Tables 4.2.6.8 and 6.1.1.4'
O O 0.0106 0.0060 'International Tables Vol C Tables 4.2.6.8 and 6.1.1.4'
F F 0.0171 0.0103 'International Tables Vol C Tables 4.2.6.8 and 6.1.1.4'
Cl Cl 0.1484 0.1585 'International Tables Vol C Tables 4.2.6.8 and 6.1.1.4'
K K 0.2009 0.2494 'International Tables Vol C Tables 4.2.6.8 and 6.1.1.4'

loop_
_geom_angle_atom_site_label_1
_geom_angle_atom_site_label_2
_geom_angle_atom_site_label_3
_geom_angle
_geom_angle_site_symmetry_1
_geom_angle_site_symmetry_3
O7Ae K1 O7A 148.5(5) . 2
O6Ac K1 O6A 48.6(3) . 2
O2Aa K1 O2A 168.2(4) . 2
O6Bd K1 O6B 46.6(4) 2_545 1_545
O6Bd K1 O5B 147.2(4) 2_545 .
O6Bd K1 O5B 147.2(4) 1_545 .
O6Bd K1 O5B 147.2(4) 2_545 2
O6Bd K1 O5B 147.2(4) 1_545 2
O5Bd K1 O5B 47.6(4) . 2
O3Bb K1 O3B 151.6(12) . 2
O3Bb CL1 O1B 114(2) . .
O3Bb CL1 O2B 115.1(16) . .
O1Bb CL1 O2B 113(2) . .
O1Aa CL1 O4A 113.7(7) . .
O1Aa CL1 O3A 110.2(6) . .
O4Aa CL1 O3A 108.2(6) . .
O1Aa CL1 O2A 110.0(6) . .
O4Aa CL1 O2A 107.5(6) . .
O3Aa CL1 O2A 107.0(5) . .
O3Bb CL1 O4B 110(2) . .
O1Bb CL1 O4B 104(2) . .
O2Bb CL1 O4B 99(2) . .
O3Bb CL1 K1 53.7(12) . .
O1Aa CL1 K1 123.1(5) . .
O1Bb CL1 K1 143.3(16) . .
O2Bb CL1 K1 61.9(12) . .
O4Aa CL1 K1 123.2(5) . .
O3Aa CL1 K1 55.1(4) . .
O2Aa CL1 K1 52.0(3) . .
O4Bb CL1 K1 112.3(14) . .
CL1 O2Aa K1 104.3(4) . .
CL1 O3Aa K1 101.2(4) . .
CL1 O2Bb K1 94.7(14) . .
CL1 O3Bb K1 104.9(15) . .
O5Bd CL2 O5B 114.8(13) . 2
O5Ac CL2 O5A 110.3(8) 2 .
O5Bd CL2 O6B 108.8(9) . .
O5Bd CL2 O6B 108.7(9) 2 .
O5Bd CL2 O6B 108.7(9) . 2
O5Bd CL2 O6B 108.8(9) 2 2
O6Bd CL2 O6B 106.7(14) . 2
O5Ac CL2 O6A 108.9(5) 2 .
O5Ac CL2 O6A 109.4(5) . .
O5Ac CL2 O6A 109.4(5) 2 2
O5Ac CL2 O6A 108.9(5) . 2
O6Ac CL2 O6A 110.0(8) . 2
O5Bd CL2 K1 57.4(7) . .
O5Bd CL2 K1 57.4(7) 2 .
O5Ac CL2 K1 124.8(4) 2 .
O5Ac CL2 K1 124.8(4) . .
O6Bd CL2 K1 126.7(7) . .
O6Bd CL2 K1 126.7(7) 2 .
O6Ac CL2 K1 55.0(4) . .
O6Ac CL2 K1 55.0(4) 2 .
O5Bd CL2 K1 122.6(7) . 1_565
O5Bd CL2 K1 122.6(7) 2 1_565
O5Ac CL2 K1 55.2(4) 2 1_565
O5Ac CL2 K1 55.2(4) . 1_565
O6Bd CL2 K1 53.3(7) . 1_565
O6Bd CL2 K1 53.3(7) 2 1_565
O6Ac CL2 K1 125.0(4) . 1_565
O6Ac CL2 K1 125.0(4) 2 1_565
K1 CL2 K1 180.0 . 1_565
CL2 O6Ac K1 100.7(4) . .
CL2 O5Ac K1 101.7(4) . 1_565
CL2 O6Bd K1 103.4(8) . 1_565
CL2 O5Bd K1 98.8(7) . .
O7Ae CL3Ae O10A 111.6(11) . .
O7Ae CL3Ae O8A 117.3(11) . .
O10Ae CL3Ae O8A 101.1(11) . .
O7Ae CL3Ae O9A 117.1(10) . .
O10Ae CL3Ae O9A 98.8(11) . .
O8Ae CL3Ae O9A 108.2(10) . .
CL3Ae O7Ae K1 133.3(8) . .
O10Bf CL3Bf O8B 154(2) . .
O10Bf CL3Bf O9B 106(3) . .
O8Bf CL3Bf O9B 83.3(19) . .
O10Bf CL3Bf O7B 106(2) . .
O8Bf CL3Bf O7B 99.2(17) . .
O9Bf CL3Bf O7B 86.4(17) . .
O10Bf CL3Bf K1 152(2) . .
O8Bf CL3Bf K1 53.3(12) . .
O9Bf CL3Bf K1 60.3(14) . .
O7Bf CL3Bf K1 52.7(10) . .
CL3Bf O7Bf K1 104.6(12) . .
CL3Bf O8Bf K1 104.7(14) . .
CL3Bf O9Bf K1 96.8(16) . .
C4 N1 C1 109.0(8) . .
C10 N2 C7 110.9(8) . .
N1 C1 C3 106.4(8) . .
C4 C2 C3 104.9(10) . .
C6 C3 C5 108.4(11) . .
C6 C3 C1 111.6(10) . .
C5 C3 C1 112.2(8) . .
C6 C3 C2 112.7(11) . .
C5 C3 C2 108.8(10) . .
C1 C3 C2 103.2(9) . .
N1 C4 C2 101.7(8) . .
F1 C6 F2 107.4(13) . .
F1 C6 F3 108.2(12) . .
F2 C6 F3 105.1(15) . .
F1 C6 C3 110.9(14) . .
F2 C6 C3 111.8(12) . .
F3 C6 C3 113.1(12) . .
N2 C7 C8 105.8(8) . .
C12 C8 C11 109.8(9) . .
C12 C8 C9 111.9(9) . .
C11 C8 C9 110.5(9) . .
C12 C8 C7 109.8(9) . .
C11 C8 C7 111.7(8) . .
C9 C8 C7 103.1(8) . .
C8 C9 C10 106.2(9) . .
N2 C10 C9 101.7(8) . .
F5 C12 F6 107.9(11) . .
F5 C12 F4 107.5(11) . .
F6 C12 F4 107.6(10) . .
F5 C12 C8 111.6(10) . .
F6 C12 C8 111.6(10) . .
F4 C12 C8 110.5(10) . .

loop_
_geom_bond_atom_site_label_1
_geom_bond_atom_site_label_2
_geom_bond_distance
_geom_bond_site_symmetry_2
K1 O7A 2.878(11) .
K1 O7A 2.878(11) 2
K1 O6A 2.884(10) .
K1 O6A 2.884(10) 2
K1 O2A 2.883(9) .
K1 O2A 2.883(9) 2
K1 O6B 2.922(17) 2_545
K1 O6B 2.922(17) 1_545
K1 O5B 2.950(16) .
K1 O5B 2.950(16) 2
K1 O3B 2.96(3) .
K1 O3B 2.96(3) 2
CL1 O3B 1.34(3) .
CL1 O1A 1.377(11) .
CL1 O1B 1.41(4) .
CL1 O2B 1.42(3) .
CL1 O4A 1.435(11) .
CL1 O3A 1.455(8) .
CL1 O2A 1.473(8) .
CL1 O4B 1.53(4) .
CL2 O5B 1.412(11) .
CL2 O5B 1.412(11) 2
CL2 O5A 1.425(7) 2
CL2 O5A 1.425(7) .
CL2 O6B 1.441(11) .
CL2 O6B 1.441(11) 2
CL2 O6A 1.449(7) .
CL2 O6A 1.449(7) 2
CL2 K1 3.544(4) 1_565
O5Ac K1 2.970(10) 1_565
O6Bd K1 2.922(17) 1_565
CL3Ae O7A 1.282(12) .
CL3Ae O10A 1.402(12) .
CL3Ae O8A 1.464(13) .
CL3Ae O9A 1.480(14) .
CL3Bf O10B 1.35(3) .
CL3Bf O8B 1.43(2) .
CL3Bf O9B 1.45(2) .
CL3Bf O7B 1.47(2) .
F4 C12 1.362(14) .
F5 C12 1.327(17) .
F6 C12 1.329(13) .
F1 C6 1.347(19) .
F2 C6 1.35(2) .
F3 C6 1.355(16) .
N1 C4 1.477(14) .
N1 C1 1.507(13) .
N2 C10 1.466(13) .
N2 C7 1.500(14) .
C1 C3 1.544(13) .
C2 C4 1.541(16) .
C2 C3 1.551(16) .
C3 C6 1.452(18) .
C3 C5 1.529(15) .
C7 C8 1.556(12) .
C8 C12 1.506(15) .
C8 C11 1.509(13) .
C8 C9 1.531(16) .
C9 C10 1.546(16) .

loop_
_geom_hbond_atom_site_label_D
_geom_hbond_atom_site_label_H
_geom_hbond_atom_site_label_A
_geom_hbond_distance_DH
_geom_hbond_distance_HA
_geom_hbond_distance_DA
_geom_hbond_angle_DHA
_geom_hbond_site_symmetry_A
N2 H3N O11Ae 0.91 1.96 2.834(13) 160.6 .
N1 H1N O3Aa_$1 0.91 2.20 3.024(13) 149.7 3_565
N1 H2N O11Ae_$2 0.91 1.96 2.842(14) 163.6 4
N2 H4N O2Aa_$3 0.91 2.24 3.028(14) 144.6 1_565
N2 H4N O2Bb_$3 0.91 1.98 2.83(3) 154.7 1_565
N2 H4N O5Ac_$4 0.91 2.32 2.991(12) 130.6 2
